data_1503878
loop_
_publ_author_name
'Morisaki, Yasuhiro'
'Imoto, Hiroaki'
'Tsurui, Kazuhiko'
'Chujo, Yoshiki'

_publ_section_title
;
 Practical synthesis of P-stereogenic diphosphacrowns.
;
_journal_issue 11
_journal_name_full 'Organic letters'
_journal_page_first 2241
_journal_page_last 2244
_journal_paper_doi 10.1021/ol900504e
_journal_volume 11
_journal_year 2009
_chemical_formula_sum 'C24 H34 Cl2 O4 P2 Pd'
_chemical_formula_weight 625.75
_chemical_name_systematic
; 
 ? 
;
_space_group_IT_number 19
_symmetry_cell_setting orthorhombic
_symmetry_Int_Tables_number 19
_symmetry_space_group_name_Hall 'P 2ac 2ab'
_symmetry_space_group_name_H-M 'P 21 21 21'
_atom_sites_solution_hydrogens geom
_atom_sites_solution_primary direct
_atom_sites_solution_secondary difmap
_audit_creation_method SHELXL-97
_cell_angle_alpha 90.00
_cell_angle_beta 90.00
_cell_angle_gamma 90.00
_cell_formula_units_Z 4
_cell_length_a 9.2921(16)
_cell_length_b 14.879(2)
_cell_length_c 18.8246(18)
_cell_measurement_temperature 103(2)
_cell_volume 2602.6(6)
_computing_structure_refinement 'SHELXL-97 (Sheldrick, 1997)'
_computing_structure_solution 'SHELXS-97 (Sheldrick, 1990)'
_diffrn_ambient_temperature 103(2)
_diffrn_measured_fraction_theta_full 0.995
_diffrn_measured_fraction_theta_max 0.995
_diffrn_radiation_monochromator graphite
_diffrn_radiation_source 'fine-focus sealed tube'
_diffrn_radiation_type MoK\a
_diffrn_radiation_wavelength 0.71075
_diffrn_reflns_av_R_equivalents 0.0626
_diffrn_reflns_av_sigmaI/netI 0.0406
_diffrn_reflns_limit_h_max 11
_diffrn_reflns_limit_h_min -11
_diffrn_reflns_limit_k_max 19
_diffrn_reflns_limit_k_min -19
_diffrn_reflns_limit_l_max 22
_diffrn_reflns_limit_l_min -24
_diffrn_reflns_number 23604
_diffrn_reflns_theta_full 27.37
_diffrn_reflns_theta_max 27.37
_diffrn_reflns_theta_min 3.08
_exptl_absorpt_coefficient_mu 1.070
_exptl_absorpt_correction_T_max 0.9005
_exptl_absorpt_correction_T_min 0.7396
_exptl_absorpt_correction_type multi-scan
_exptl_absorpt_process_details
;
    Higashi, T. (1995). Program for Absorption Correction.
    Rigaku Corporation, Tokyo, Japan.
;
_exptl_crystal_density_diffrn 1.597
_exptl_crystal_density_method 'not measured'
_exptl_crystal_F_000 1280
_exptl_crystal_size_max 0.30
_exptl_crystal_size_mid 0.30
_exptl_crystal_size_min 0.10
_refine_diff_density_max 0.752
_refine_diff_density_min -0.843
_refine_diff_density_rms 0.090
_refine_ls_abs_structure_details 'Flack H D (1983), Acta Cryst. A39, 876-881'
_refine_ls_abs_structure_Flack 0.01(2)
_refine_ls_extinction_method none
_refine_ls_goodness_of_fit_ref 0.748
_refine_ls_hydrogen_treatment constr
_refine_ls_matrix_type full
_refine_ls_number_parameters 298
_refine_ls_number_reflns 5865
_refine_ls_number_restraints 0
_refine_ls_restrained_S_all 0.748
_refine_ls_R_factor_all 0.0308
_refine_ls_R_factor_gt 0.0278
_refine_ls_shift/su_max 0.001
_refine_ls_shift/su_mean 0.000
_refine_ls_structure_factor_coef Fsqd
_refine_ls_weighting_details 'calc w=1/[\s^2^(Fo^2^)+(0.1000P)^2^+0.0000P] where P=(Fo^2^+2Fc^2^)/3'
_refine_ls_weighting_scheme calc
_refine_ls_wR_factor_gt 0.0826
_refine_ls_wR_factor_ref 0.0905
_reflns_number_gt 5568
_reflns_number_total 5865
_reflns_threshold_expression >2sigma(I)
_cod_data_source_file ol900504e_si_004.cif
_cod_data_source_block untitled
_cod_original_cell_volume 2602.7(6)
_cod_database_code 1503878

loop_
_symmetry_equiv_pos_as_xyz
'x, y, z'
'-x+1/2, -y, z+1/2'
'x+1/2, -y+1/2, -z'
'-x, y+1/2, -z+1/2'

loop_
_atom_site_label
_atom_site_type_symbol
_atom_site_fract_x
_atom_site_fract_y
_atom_site_fract_z
_atom_site_U_iso_or_equiv
_atom_site_adp_type
_atom_site_occupancy
_atom_site_symmetry_multiplicity
_atom_site_calc_flag
_atom_site_refinement_flags
Pd1 Pd 0.99078(2) 0.623212(14) 0.820377(10) 0.01417(7) Uani 1 1 d .
Cl2 Cl 1.03308(8) 0.73611(5) 0.73550(4) 0.02118(16) Uani 1 1 d .
Cl3 Cl 1.19568(9) 0.53965(5) 0.78481(4) 0.02508(18) Uani 1 1 d .
P2 P 0.78344(8) 0.69069(5) 0.84771(4) 0.01558(16) Uani 1 1 d .
P1 P 0.93953(8) 0.52568(5) 0.90797(4) 0.01467(15) Uani 1 1 d .
O6 O 0.7563(2) 0.63999(15) 1.11355(11) 0.0205(5) Uani 1 1 d .
O7 O 0.9180(2) 0.75104(15) 1.01162(11) 0.0183(4) Uani 1 1 d .
O8 O 0.7747(2) 0.36271(16) 0.97478(11) 0.0204(5) Uani 1 1 d .
C9 C 0.7991(4) 0.7956(2) 0.89855(18) 0.0225(7) Uani 1 1 d .
H11 H 0.8039 0.8457 0.8641 0.027 Uiso 1 1 calc R
H12 H 0.7091 0.8032 0.9260 0.027 Uiso 1 1 calc R
C10 C 0.6641(3) 0.7240(2) 0.77514(15) 0.0177(6) Uani 1 1 d .
C11 C 0.6794(3) 0.6122(2) 0.90237(16) 0.0218(6) Uani 1 1 d .
H13 H 0.6028 0.6449 0.9282 0.026 Uiso 1 1 calc R
H14 H 0.6333 0.5663 0.8718 0.026 Uiso 1 1 calc R
C12 C 1.1475(4) 0.4938(2) 1.09819(17) 0.0237(7) Uani 1 1 d .
H1 H 1.1280 0.5047 1.1470 0.028 Uiso 1 1 calc R
C13 C 1.2749(4) 0.4520(2) 1.07887(18) 0.0246(7) Uani 1 1 d .
H2 H 1.3423 0.4341 1.1141 0.030 Uiso 1 1 calc R
C14 C 0.8967(4) 0.4151(2) 0.87110(16) 0.0217(7) Uani 1 1 d .
H15 H 0.8040 0.4194 0.8454 0.026 Uiso 1 1 calc R
H16 H 0.9717 0.3992 0.8359 0.026 Uiso 1 1 calc R
O9 O 0.7537(2) 0.44777(16) 1.10900(12) 0.0234(5) Uani 1 1 d .
C16 C 0.4690(3) 0.7817(2) 0.67148(17) 0.0236(7) Uani 1 1 d .
H3 H 0.4018 0.8014 0.6368 0.028 Uiso 1 1 calc R
C18 C 0.8857(4) 0.3388(2) 0.92551(16) 0.0223(7) Uani 1 1 d .
H17 H 0.8616 0.2816 0.9014 0.027 Uiso 1 1 calc R
H18 H 0.9785 0.3312 0.9506 0.027 Uiso 1 1 calc R
C19 C 0.6725(4) 0.4986(2) 1.15810(18) 0.0263(7) Uani 1 1 d .
H19 H 0.6576 0.4634 1.2021 0.032 Uiso 1 1 calc R
H20 H 0.5770 0.5129 1.1376 0.032 Uiso 1 1 calc R
C22 C 0.5492(4) 0.6686(2) 0.75382(16) 0.0215(7) Uani 1 1 d .
H4 H 0.5377 0.6108 0.7745 0.026 Uiso 1 1 calc R
C23 C 0.4536(4) 0.6979(2) 0.70320(17) 0.0241(7) Uani 1 1 d .
H5 H 0.3758 0.6603 0.6897 0.029 Uiso 1 1 calc R
C24 C 0.6813(3) 0.8074(2) 0.74211(16) 0.0195(6) Uani 1 1 d .
H6 H 0.7603 0.8447 0.7546 0.023 Uiso 1 1 calc R
C25 C 1.0760(4) 0.5036(2) 0.97492(15) 0.0177(6) Uani 1 1 d .
C26 C 0.9244(4) 0.8062(2) 0.94985(16) 0.0219(7) Uani 1 1 d .
H21 H 1.0147 0.7925 0.9241 0.026 Uiso 1 1 calc R
H22 H 0.9291 0.8698 0.9651 0.026 Uiso 1 1 calc R
C27 C 0.8243(4) 0.7238(2) 1.12850(16) 0.0223(7) Uani 1 1 d .
H23 H 0.9256 0.7134 1.1425 0.027 Uiso 1 1 calc R
H24 H 0.7745 0.7537 1.1685 0.027 Uiso 1 1 calc R
C28 C 0.5832(4) 0.8360(2) 0.69104(17) 0.0242(7) Uani 1 1 d .
H7 H 0.5948 0.8932 0.6694 0.029 Uiso 1 1 calc R
C29 C 0.8192(3) 0.7830(2) 1.06409(17) 0.0225(7) Uani 1 1 d .
H25 H 0.7205 0.7833 1.0443 0.027 Uiso 1 1 calc R
H26 H 0.8445 0.8454 1.0775 0.027 Uiso 1 1 calc R
C30 C 0.7815(3) 0.5669(2) 0.95524(16) 0.0173(6) Uani 1 1 d .
H27 H 0.7318 0.5163 0.9789 0.021 Uiso 1 1 calc R
H28 H 0.8111 0.6106 0.9921 0.021 Uiso 1 1 calc R
C33 C 1.3031(4) 0.4364(2) 1.00689(18) 0.0254(7) Uani 1 1 d .
H8 H 1.3904 0.4081 0.9932 0.030 Uiso 1 1 calc R
C35 C 1.2047(4) 0.4619(2) 0.95549(17) 0.0261(7) Uani 1 1 d .
H9 H 1.2249 0.4510 0.9068 0.031 Uiso 1 1 calc R
C36 C 0.6927(4) 0.3618(2) 1.09412(16) 0.0241(7) Uani 1 1 d .
H29 H 0.5940 0.3690 1.0751 0.029 Uiso 1 1 calc R
H30 H 0.6874 0.3256 1.1382 0.029 Uiso 1 1 calc R
C37 C 0.7514(4) 0.5840(2) 1.17496(16) 0.0242(7) Uani 1 1 d .
H31 H 0.7019 0.6160 1.2141 0.029 Uiso 1 1 calc R
H32 H 0.8505 0.5698 1.1907 0.029 Uiso 1 1 calc R
C39 C 0.7865(4) 0.3154(2) 1.04037(17) 0.0255(7) Uani 1 1 d .
H33 H 0.8878 0.3152 1.0567 0.031 Uiso 1 1 calc R
H34 H 0.7550 0.2523 1.0342 0.031 Uiso 1 1 calc R
C46 C 1.0476(3) 0.5199(2) 1.04695(16) 0.0186(6) Uani 1 1 d .
H10 H 0.9608 0.5487 1.0608 0.022 Uiso 1 1 calc R

loop_
_atom_site_aniso_label
_atom_site_aniso_U_11
_atom_site_aniso_U_22
_atom_site_aniso_U_33
_atom_site_aniso_U_23
_atom_site_aniso_U_13
_atom_site_aniso_U_12
Pd1 0.01593(11) 0.01515(12) 0.01144(11) 0.00089(7) 0.00156(8) 0.00004(8)
Cl2 0.0211(4) 0.0238(4) 0.0186(3) 0.0073(3) -0.0007(3) -0.0033(3)
Cl3 0.0244(4) 0.0253(4) 0.0256(4) 0.0058(3) 0.0100(3) 0.0072(3)
P2 0.0178(4) 0.0160(4) 0.0129(3) 0.0011(3) 0.0010(3) 0.0018(3)
P1 0.0188(4) 0.0143(4) 0.0109(3) 0.0003(3) 0.0021(3) 0.0007(3)
O6 0.0243(11) 0.0223(12) 0.0149(10) 0.0003(8) 0.0002(9) -0.0034(9)
O7 0.0181(11) 0.0194(11) 0.0175(10) -0.0004(9) 0.0022(8) 0.0007(9)
O8 0.0232(11) 0.0228(12) 0.0152(10) 0.0032(8) 0.0028(8) 0.0020(10)
C9 0.0234(16) 0.0219(16) 0.0223(15) -0.0073(12) -0.0045(13) 0.0054(13)
C10 0.0149(14) 0.0252(16) 0.0129(14) 0.0008(11) 0.0041(11) 0.0031(12)
C11 0.0174(14) 0.0286(17) 0.0193(14) 0.0070(13) 0.0032(12) 0.0012(13)
C12 0.0285(17) 0.0254(17) 0.0170(15) 0.0021(12) 0.0001(13) -0.0043(14)
C13 0.0244(17) 0.0261(17) 0.0233(16) 0.0044(13) -0.0079(13) -0.0061(14)
C14 0.0300(18) 0.0183(15) 0.0169(15) -0.0016(12) 0.0009(13) -0.0024(13)
O9 0.0255(12) 0.0231(12) 0.0215(11) -0.0013(9) 0.0063(10) -0.0033(10)
C16 0.0204(15) 0.0311(17) 0.0191(14) 0.0011(13) -0.0043(12) 0.0061(13)
C18 0.0279(17) 0.0205(16) 0.0184(15) -0.0025(12) 0.0060(13) 0.0000(13)
C19 0.0285(17) 0.0301(18) 0.0203(15) 0.0066(13) 0.0080(13) 0.0035(14)
C22 0.0274(17) 0.0196(16) 0.0174(15) -0.0003(11) 0.0039(12) -0.0011(14)
C23 0.0230(16) 0.0295(17) 0.0198(15) -0.0056(13) -0.0030(13) -0.0013(13)
C24 0.0146(14) 0.0212(16) 0.0227(15) 0.0008(12) -0.0018(12) -0.0013(12)
C25 0.0233(16) 0.0163(14) 0.0135(13) 0.0050(11) 0.0000(11) -0.0025(12)
C26 0.0266(17) 0.0202(16) 0.0188(15) -0.0023(12) -0.0017(13) -0.0025(13)
C27 0.0219(16) 0.0279(17) 0.0169(14) -0.0057(13) 0.0041(12) -0.0030(13)
C28 0.0261(16) 0.0232(16) 0.0234(16) 0.0038(12) 0.0022(13) 0.0036(13)
C29 0.0194(16) 0.0250(17) 0.0231(16) -0.0053(13) 0.0022(12) -0.0021(13)
C30 0.0169(14) 0.0200(14) 0.0149(13) 0.0016(11) 0.0059(11) 0.0037(12)
C33 0.0172(16) 0.0311(18) 0.0277(17) -0.0005(14) 0.0011(13) 0.0072(14)
C35 0.0279(18) 0.0305(18) 0.0198(15) -0.0001(13) 0.0008(14) 0.0056(15)
C36 0.0269(17) 0.0265(17) 0.0190(14) 0.0055(13) 0.0072(13) -0.0033(14)
C37 0.0284(17) 0.0322(18) 0.0120(14) 0.0000(13) 0.0029(13) 0.0032(13)
C39 0.0362(19) 0.0227(16) 0.0175(15) 0.0033(13) -0.0024(14) 0.0008(15)
C46 0.0183(14) 0.0177(14) 0.0198(14) -0.0011(12) -0.0005(12) -0.0020(12)

loop_
_atom_type_symbol
_atom_type_description
_atom_type_scat_dispersion_real
_atom_type_scat_dispersion_imag
_atom_type_scat_source
C C 0.0033 0.0016 'International Tables Vol C Tables 4.2.6.8 and 6.1.1.4'
H H 0.0000 0.0000 'International Tables Vol C Tables 4.2.6.8 and 6.1.1.4'
O O 0.0106 0.0060 'International Tables Vol C Tables 4.2.6.8 and 6.1.1.4'
Cl Cl 0.1484 0.1585 'International Tables Vol C Tables 4.2.6.8 and 6.1.1.4'
P P 0.1023 0.0942 'International Tables Vol C Tables 4.2.6.8 and 6.1.1.4'
Pd Pd -0.9988 1.0072 'International Tables Vol C Tables 4.2.6.8 and 6.1.1.4'

loop_
_geom_angle_atom_site_label_1
_geom_angle_atom_site_label_2
_geom_angle_atom_site_label_3
_geom_angle
P2 Pd1 P1 86.47(3)
P2 Pd1 Cl2 88.83(3)
P1 Pd1 Cl2 174.37(3)
P2 Pd1 Cl3 173.76(3)
P1 Pd1 Cl3 92.22(3)
Cl2 Pd1 Cl3 92.78(3)
C10 P2 C11 105.79(14)
C10 P2 C9 101.95(15)
C11 P2 C9 106.91(16)
C10 P2 Pd1 118.25(10)
C11 P2 Pd1 107.35(11)
C9 P2 Pd1 115.71(11)
C25 P1 C30 106.53(14)
C25 P1 C14 104.60(15)
C30 P1 C14 108.22(16)
C25 P1 Pd1 118.53(10)
C30 P1 Pd1 108.14(10)
C14 P1 Pd1 110.39(10)
C37 O6 C27 111.4(2)
C26 O7 C29 113.5(2)
C39 O8 C18 112.5(2)
C26 C9 P2 118.7(2)
C24 C10 C22 118.7(3)
C24 C10 P2 120.2(2)
C22 C10 P2 121.0(2)
C30 C11 P2 108.6(2)
C13 C12 C46 120.8(3)
C12 C13 C33 119.2(3)
C18 C14 P1 115.3(2)
C19 O9 C36 113.3(3)
C28 C16 C23 119.2(3)
O8 C18 C14 107.3(3)
O9 C19 C37 109.3(3)
C23 C22 C10 120.2(3)
C22 C23 C16 121.1(3)
C28 C24 C10 120.2(3)
C35 C25 C46 119.5(3)
C35 C25 P1 119.8(2)
C46 C25 P1 120.5(2)
O7 C26 C9 115.2(3)
O6 C27 C29 109.9(2)
C16 C28 C24 120.5(3)
O7 C29 C27 110.1(3)
C11 C30 P1 109.3(2)
C35 C33 C13 120.5(3)
C33 C35 C25 120.3(3)
O9 C36 C39 108.3(3)
O6 C37 C19 109.8(3)
O8 C39 C36 108.1(3)
C12 C46 C25 119.7(3)

loop_
_geom_bond_atom_site_label_1
_geom_bond_atom_site_label_2
_geom_bond_distance
Pd1 P2 2.2327(9)
Pd1 P1 2.2477(8)
Pd1 Cl2 2.3514(7)
Pd1 Cl3 2.3705(8)
P2 C10 1.828(3)
P2 C11 1.832(3)
P2 C9 1.836(3)
P1 C25 1.818(3)
P1 C30 1.824(3)
P1 C14 1.829(3)
O6 C37 1.426(4)
O6 C27 1.426(4)
O7 C26 1.424(4)
O7 C29 1.430(4)
O8 C39 1.425(4)
O8 C18 1.432(4)
C9 C26 1.521(4)
C10 C24 1.397(4)
C10 C22 1.407(5)
C11 C30 1.531(4)
C12 C13 1.386(5)
C12 C46 1.394(4)
C13 C33 1.399(5)
C14 C18 1.533(4)
O9 C19 1.413(4)
O9 C36 1.426(4)
C16 C28 1.384(5)
C16 C23 1.389(5)
C19 C37 1.501(5)
C22 C23 1.373(5)
C24 C28 1.391(4)
C25 C35 1.396(5)
C25 C46 1.403(4)
C27 C29 1.499(5)
C33 C35 1.384(5)
C36 C39 1.504(5)
